data_7239420
loop_
_publ_author_name
'Pal, Gargi'
'Paul, Sanjay'
'Ghosh, Partha Pratim'
'Das, Asish R.'

_publ_section_title
;
 PhIO promoted synthesis of nitrile imines and nitrile oxides within a
 micellar core in aqueous media: a regiocontrolled approach to
 synthesizing densely functionalized pyrazole and isoxazoline derivatives
;
_journal_issue 16
_journal_name_full 'RSC Advances'
_journal_page_first 8300
_journal_paper_doi 10.1039/c3ra46129g
_journal_volume 4
_journal_year 2014
_chemical_formula_moiety 'C18 H17 F N2'
_chemical_formula_sum 'C18 H17 F N2'
_chemical_formula_weight 280.34
_space_group_IT_number 33
_space_group_name_Hall 'P 2c -2n'
_space_group_name_H-M_alt 'P n a 21'
_symmetry_cell_setting orthorhombic
_symmetry_space_group_name_H-M 'P n a 21'
_atom_sites_solution_hydrogens geom
_atom_sites_solution_primary direct
_atom_sites_solution_secondary difmap
_audit_creation_method SHELXL-97
_cell_angle_alpha 90.00
_cell_angle_beta 90.00
_cell_angle_gamma 90.00
_cell_formula_units_Z 4
_cell_length_a 17.924(7)
_cell_length_b 14.035(6)
_cell_length_c 5.888(2)
_cell_measurement_temperature 296(2)
_cell_volume 1481.2(10)
_computing_structure_refinement 'SHELXL-97 (Sheldrick, 2008)'
_computing_structure_solution 'SHELXS-97 (Sheldrick, 2008)'
_diffrn_ambient_temperature 296(2)
_diffrn_measured_fraction_theta_full 0.999
_diffrn_measured_fraction_theta_max 0.999
_diffrn_radiation_monochromator graphite
_diffrn_radiation_source 'fine-focus sealed tube'
_diffrn_radiation_type MoK\a
_diffrn_radiation_wavelength 0.71073
_diffrn_reflns_av_R_equivalents 0.0428
_diffrn_reflns_av_sigmaI/netI 0.0538
_diffrn_reflns_limit_h_max 19
_diffrn_reflns_limit_h_min -19
_diffrn_reflns_limit_k_max 15
_diffrn_reflns_limit_k_min -15
_diffrn_reflns_limit_l_max 6
_diffrn_reflns_limit_l_min -6
_diffrn_reflns_number 5087
_diffrn_reflns_theta_full 27.97
_diffrn_reflns_theta_max 23.47
_diffrn_reflns_theta_min 1.84
_exptl_absorpt_coefficient_mu 0.083
_exptl_crystal_colour white
_exptl_crystal_density_diffrn 1.261
_exptl_crystal_density_method 'not measured'
_exptl_crystal_F_000 596
_refine_diff_density_max 0.116
_refine_diff_density_min -0.160
_refine_diff_density_rms 0.035
_refine_ls_abs_structure_details 'Flack H D (1983), Acta Cryst. A39, 876-881'
_refine_ls_abs_structure_Flack 2.4(18)
_refine_ls_extinction_method none
_refine_ls_goodness_of_fit_ref 0.996
_refine_ls_hydrogen_treatment mixed
_refine_ls_matrix_type full
_refine_ls_number_parameters 192
_refine_ls_number_reflns 1837
_refine_ls_number_restraints 1
_refine_ls_restrained_S_all 0.996
_refine_ls_R_factor_all 0.0627
_refine_ls_R_factor_gt 0.0438
_refine_ls_shift/su_max 0.037
_refine_ls_shift/su_mean 0.007
_refine_ls_structure_factor_coef Fsqd
_refine_ls_weighting_details 'calc w=1/[\s^2^(Fo^2^)+(0.0614P)^2^+0.0000P] where P=(Fo^2^+2Fc^2^)/3'
_refine_ls_weighting_scheme calc
_refine_ls_wR_factor_gt 0.0995
_refine_ls_wR_factor_ref 0.1117
_reflns_number_gt 1435
_reflns_number_total 1837
_reflns_threshold_expression >2sigma(I)
_cod_data_source_file c3ra46129g.txt
_cod_data_source_block a
_cod_depositor_comments
;
The following automatic conversions were performed:

data item '_symmetry_cell_setting' value 'Orthorhombic' was changed
to 'orthorhombic' in accordance with the
/home/saulius/struct/COD-crude-data/automatic-downloads/DataCite-retrospective/RSC/depositions/lib/dictionaries/cif_core.dic
dictionary named 'cif_core.dic' version 2.4.2 last updated on
2011-04-26.

Automatic conversion script
Id: cif_fix_values 6909 2019-04-08 15:41:33Z antanas 
;
_cod_original_cell_volume 1481.4(10)
_cod_original_sg_symbol_H-M Pna2(1)
_cod_database_code 7239420

loop_
_symmetry_equiv_pos_as_xyz
'x, y, z'
'-x, -y, z+1/2'
'-x+1/2, y+1/2, z+1/2'
'x+1/2, -y+1/2, z'

loop_
_atom_site_label
_atom_site_type_symbol
_atom_site_fract_x
_atom_site_fract_y
_atom_site_fract_z
_atom_site_U_iso_or_equiv
_atom_site_adp_type
_atom_site_occupancy
_atom_site_symmetry_multiplicity
_atom_site_calc_flag
_atom_site_refinement_flags
F1 F 0.49182(13) 0.86459(16) -0.5968(5) 0.0923(9) Uani 1 1 d .
N1 N 0.17195(14) 0.94477(19) 0.2583(5) 0.0448(7) Uani 1 1 d .
N2 N 0.15477(15) 0.85083(18) 0.2346(6) 0.0481(8) Uani 1 1 d .
C1 C 0.4330(2) 0.8720(3) -0.4523(8) 0.0612(12) Uani 1 1 d .
C2 C 0.4421(2) 0.9197(3) -0.2514(9) 0.0612(11) Uani 1 1 d .
H2 H 0.4876 0.9475 -0.2152 0.073 Uiso 1 1 calc R
C3 C 0.38288(19) 0.9260(2) -0.1041(7) 0.0527(10) Uani 1 1 d .
H3 H 0.3887 0.9582 0.0327 0.063 Uiso 1 1 calc R
C4 C 0.31368(18) 0.8845(2) -0.1563(6) 0.0412(9) Uani 1 1 d .
C5 C 0.25091(18) 0.8909(2) 0.0053(6) 0.0427(9) Uani 1 1 d .
C6 C 0.22994(18) 0.9699(2) 0.1242(6) 0.0453(9) Uani 1 1 d .
H6 H 0.2516 1.0300 0.1148 0.054 Uiso 1 1 calc R
C7 C 0.12995(18) 1.0042(2) 0.4073(6) 0.0423(8) Uani 1 1 d .
C8 C 0.11483(17) 1.0970(2) 0.3479(7) 0.0510(10) Uani 1 1 d .
H8 H 0.1317 1.1215 0.2103 0.061 Uiso 1 1 calc R
C9 C 0.0743(2) 1.1536(3) 0.4954(8) 0.0585(11) Uani 1 1 d .
H9 H 0.0646 1.2166 0.4571 0.070 Uiso 1 1 calc R
C10 C 0.04832(19) 1.1184(3) 0.6957(7) 0.0581(12) Uani 1 1 d .
H10 H 0.0204 1.1570 0.7919 0.070 Uiso 1 1 calc R
C11 C 0.3071(2) 0.8388(2) -0.3636(7) 0.0507(10) Uani 1 1 d .
H11 H 0.2614 0.8124 -0.4038 0.061 Uiso 1 1 calc R
C12 C 0.3664(2) 0.8314(2) -0.5129(7) 0.0563(10) Uani 1 1 d .
H12 H 0.3612 0.7997 -0.6507 0.068 Uiso 1 1 calc R
C13 C 0.20232(17) 0.8178(2) 0.0792(6) 0.0438(9) Uani 1 1 d .
C14 C 0.06334(18) 1.0254(3) 0.7562(7) 0.0564(10) Uani 1 1 d .
H14 H 0.0459 1.0013 0.8935 0.068 Uiso 1 1 calc R
C15 C 0.10464(18) 0.9679(2) 0.6110(7) 0.0492(9) Uani 1 1 d .
H15 H 0.1152 0.9052 0.6510 0.059 Uiso 1 1 calc R
C16 C 0.20019(19) 0.7142(2) 0.0136(7) 0.0524(10) Uani 1 1 d .
H16 H 0.2410 0.7028 -0.0938 0.063 Uiso 1 1 calc R
C17 C 0.1276(2) 0.6897(3) -0.1058(10) 0.0892(15) Uani 1 1 d .
H17A H 0.0864 0.7021 -0.0058 0.134 Uiso 1 1 calc R
H17B H 0.1277 0.6235 -0.1468 0.134 Uiso 1 1 calc R
H17C H 0.1227 0.7279 -0.2402 0.134 Uiso 1 1 calc R
C18 C 0.2126(3) 0.6496(3) 0.2180(8) 0.0824(14) Uani 1 1 d .
H18A H 0.2589 0.6661 0.2903 0.124 Uiso 1 1 calc R
H18B H 0.2145 0.5845 0.1688 0.124 Uiso 1 1 calc R
H18C H 0.1724 0.6576 0.3238 0.124 Uiso 1 1 calc R

loop_
_atom_site_aniso_label
_atom_site_aniso_U_11
_atom_site_aniso_U_22
_atom_site_aniso_U_33
_atom_site_aniso_U_23
_atom_site_aniso_U_13
_atom_site_aniso_U_12
F1 0.0749(15) 0.1002(17) 0.102(2) -0.0005(17) 0.0466(17) 0.0001(13)
N1 0.0405(16) 0.0443(17) 0.0496(18) -0.0021(16) 0.0061(17) 0.0018(13)
N2 0.0472(16) 0.0389(17) 0.058(2) -0.0009(15) 0.0047(18) 0.0000(14)
C1 0.050(3) 0.064(3) 0.070(4) 0.008(3) 0.023(3) 0.008(2)
C2 0.046(2) 0.060(2) 0.078(3) 0.001(2) 0.011(3) -0.0041(18)
C3 0.051(2) 0.051(2) 0.057(3) 0.0008(19) 0.004(2) -0.0031(17)
C4 0.041(2) 0.0389(17) 0.044(2) 0.0034(18) 0.0009(19) 0.0037(15)
C5 0.0405(19) 0.043(2) 0.045(2) 0.0024(18) -0.0027(18) 0.0009(16)
C6 0.0397(19) 0.049(2) 0.047(2) 0.006(2) 0.001(2) -0.0078(17)
C7 0.0368(18) 0.041(2) 0.049(2) -0.0009(19) -0.0006(19) -0.0009(16)
C8 0.048(2) 0.050(2) 0.055(2) 0.002(2) 0.003(2) -0.0058(17)
C9 0.058(2) 0.047(2) 0.070(3) -0.006(2) 0.003(3) -0.0005(19)
C10 0.044(2) 0.068(3) 0.062(3) -0.020(2) 0.008(2) -0.0019(19)
C11 0.045(2) 0.055(2) 0.052(3) 0.005(2) 0.001(2) -0.0016(17)
C12 0.064(3) 0.056(2) 0.049(2) 0.006(2) 0.006(2) 0.009(2)
C13 0.0374(19) 0.045(2) 0.049(2) 0.0028(19) -0.001(2) -0.0002(16)
C14 0.047(2) 0.071(3) 0.051(2) -0.008(2) 0.007(2) -0.0074(19)
C15 0.047(2) 0.050(2) 0.051(2) 0.006(2) -0.006(2) -0.0014(17)
C16 0.044(2) 0.046(2) 0.067(3) -0.0055(19) 0.007(2) -0.0037(16)
C17 0.080(3) 0.069(3) 0.118(4) -0.028(3) -0.022(3) -0.008(2)
C18 0.108(3) 0.050(2) 0.089(4) 0.011(2) 0.003(3) 0.000(2)

loop_
_atom_type_symbol
_atom_type_description
_atom_type_scat_dispersion_real
_atom_type_scat_dispersion_imag
_atom_type_scat_source
C C 0.0033 0.0016 'International Tables Vol C Tables 4.2.6.8 and 6.1.1.4'
H H 0.0000 0.0000 'International Tables Vol C Tables 4.2.6.8 and 6.1.1.4'
N N 0.0061 0.0033 'International Tables Vol C Tables 4.2.6.8 and 6.1.1.4'
F F 0.0171 0.0103 'International Tables Vol C Tables 4.2.6.8 and 6.1.1.4'

loop_
_geom_angle_atom_site_label_1
_geom_angle_atom_site_label_2
_geom_angle_atom_site_label_3
_geom_angle
C6 N1 N2 111.5(3)
C6 N1 C7 127.8(3)
N2 N1 C7 120.7(3)
C13 N2 N1 105.2(3)
F1 C1 C12 118.8(4)
F1 C1 C2 119.1(4)
C12 C1 C2 122.2(4)
C3 C2 C1 119.0(4)
C3 C2 H2 120.5
C1 C2 H2 120.5
C2 C3 C4 121.2(4)
C2 C3 H3 119.4
C4 C3 H3 119.4
C11 C4 C3 117.4(3)
C11 C4 C5 122.1(3)
C3 C4 C5 120.5(3)
C6 C5 C13 105.2(3)
C6 C5 C4 126.2(3)
C13 C5 C4 128.6(3)
N1 C6 C5 107.4(3)
N1 C6 H6 126.3
C5 C6 H6 126.3
C8 C7 C15 120.4(3)
C8 C7 N1 120.1(3)
C15 C7 N1 119.5(3)
C7 C8 C9 119.2(4)
C7 C8 H8 120.4
C9 C8 H8 120.4
C10 C9 C8 121.1(4)
C10 C9 H9 119.5
C8 C9 H9 119.5
C9 C10 C14 120.0(4)
C9 C10 H10 120.0
C14 C10 H10 120.0
C12 C11 C4 122.0(3)
C12 C11 H11 119.0
C4 C11 H11 119.0
C1 C12 C11 118.2(4)
C1 C12 H12 120.9
C11 C12 H12 120.9
N2 C13 C5 110.7(3)
N2 C13 C16 119.7(3)
C5 C13 C16 129.6(3)
C10 C14 C15 119.7(4)
C10 C14 H14 120.2
C15 C14 H14 120.2
C7 C15 C14 119.7(3)
C7 C15 H15 120.1
C14 C15 H15 120.2
C13 C16 C17 111.1(3)
C13 C16 C18 111.6(3)
C17 C16 C18 110.9(4)
C13 C16 H16 107.7
C17 C16 H16 107.7
C18 C16 H16 107.7
C16 C17 H17A 109.5
C16 C17 H17B 109.5
H17A C17 H17B 109.5
C16 C17 H17C 109.5
H17A C17 H17C 109.5
H17B C17 H17C 109.5
C16 C18 H18A 109.5
C16 C18 H18B 109.5
H18A C18 H18B 109.5
C16 C18 H18C 109.5
H18A C18 H18C 109.5
H18B C18 H18C 109.5

loop_
_geom_bond_atom_site_label_1
_geom_bond_atom_site_label_2
_geom_bond_distance
F1 C1 1.359(4)
N1 C6 1.352(4)
N1 N2 1.361(4)
N1 C7 1.425(4)
N2 C13 1.334(4)
C1 C12 1.369(5)
C1 C2 1.369(6)
C2 C3 1.373(5)
C2 H2 0.9300
C3 C4 1.404(5)
C3 H3 0.9300
C4 C11 1.384(5)
C4 C5 1.476(5)
C5 C6 1.365(4)
C5 C13 1.414(4)
C6 H6 0.9300
C7 C8 1.376(4)
C7 C15 1.380(5)
C8 C9 1.383(5)
C8 H8 0.9300
C9 C10 1.361(6)
C9 H9 0.9300
C10 C14 1.379(5)
C10 H10 0.9300
C11 C12 1.384(5)
C11 H11 0.9300
C12 H12 0.9300
C13 C16 1.505(5)
C14 C15 1.390(5)
C14 H14 0.9300
C15 H15 0.9300
C16 C17 1.519(5)
C16 C18 1.523(5)
C16 H16 0.9800
C17 H17A 0.9600
C17 H17B 0.9600
C17 H17C 0.9600
C18 H18A 0.9600
C18 H18B 0.9600
C18 H18C 0.9600
